data_7703043
loop_
_publ_author_name
'Chupina, Anastasia V.'
'Shayapov, Vladimir'
'Novikov, Alexander S.'
'Volchek, Victoria V.'
'Benassi, Enrico'
'Abramov, Pavel A.'
'Sokolov, Maxim N.'

_publ_section_title
;
 [{AgL}<sub>2</sub>Mo<sub>8</sub>O<sub>26</sub>]<sup>n-</sup> complexes: a
 combined experimental and theoretical study.
;
_journal_issue 5
_journal_name_full 'Dalton transactions (Cambridge, England : 2003)'
_journal_page_first 1522
_journal_page_last 1530
_journal_paper_doi 10.1039/c9dt04043a
_journal_volume 49
_journal_year 2020
_chemical_formula_sum 'C74 H116 Ag2 As2 Mo8 N4 O28'
_chemical_formula_weight 2642.80
_space_group_crystal_system monoclinic
_space_group_IT_number 14
_space_group_name_Hall '-P 2yn'
_space_group_name_H-M_alt 'P 1 21/n 1'
_atom_sites_solution_hydrogens geom
_atom_sites_solution_primary direct
_atom_sites_solution_secondary difmap
_audit_creation_method SHELXL-2017/1
_audit_update_record
;
2019-10-15 deposited with the CCDC.	2019-12-26 downloaded from the CCDC.
;
_cell_angle_alpha 90
_cell_angle_beta 105.954(3)
_cell_angle_gamma 90
_cell_formula_units_Z 2
_cell_length_a 13.7196(4)
_cell_length_b 15.0038(4)
_cell_length_c 22.9225(7)
_cell_measurement_reflns_used 9693
_cell_measurement_temperature 130(2)
_cell_measurement_theta_max 29.2510
_cell_measurement_theta_min 3.7680
_cell_volume 4536.8(2)
_computing_cell_refinement 'CrysAlisPro 1.171.38.41 (Rigaku OD, 2015)'
_computing_data_collection 'CrysAlisPro 1.171.38.41 (Rigaku OD, 2015)'
_computing_data_reduction 'CrysAlisPro 1.171.38.41 (Rigaku OD, 2015)'
_computing_molecular_graphics 'ShelXle (H\"ubschle, 2011)'
_computing_publication_material 'CIFTAB-2014 (Sheldrick, 2014)'
_computing_structure_refinement 'SHELXL-2014 (Sheldrick, 2014)'
_computing_structure_solution 'SHELXS-2014 (Sheldrick, 2014)'
_diffrn_ambient_temperature 130(2)
_diffrn_detector 'CCD plate'
_diffrn_detector_area_resol_mean 10.6168
_diffrn_detector_type AtlasS2
_diffrn_measured_fraction_theta_full 0.997
_diffrn_measured_fraction_theta_max 0.848
_diffrn_measurement_device 'four-circle diffractometer'
_diffrn_measurement_device_type 'New Xcalibur, AtlasS2'
_diffrn_measurement_method '\w scans'
_diffrn_radiation_monochromator graphite
_diffrn_radiation_probe x-ray
_diffrn_radiation_source 'fine-focus sealed tube'
_diffrn_radiation_type MoK\a
_diffrn_radiation_wavelength 0.71073
_diffrn_reflns_av_R_equivalents 0.0257
_diffrn_reflns_av_unetI/netI 0.0398
_diffrn_reflns_Laue_measured_fraction_full 0.997
_diffrn_reflns_Laue_measured_fraction_max 0.848
_diffrn_reflns_limit_h_max 17
_diffrn_reflns_limit_h_min -12
_diffrn_reflns_limit_k_max 20
_diffrn_reflns_limit_k_min -19
_diffrn_reflns_limit_l_max 28
_diffrn_reflns_limit_l_min -31
_diffrn_reflns_number 23821
_diffrn_reflns_point_group_measured_fraction_full 0.997
_diffrn_reflns_point_group_measured_fraction_max 0.848
_diffrn_reflns_theta_full 25.500
_diffrn_reflns_theta_max 29.493
_diffrn_reflns_theta_min 3.376
_diffrn_source 'sealed X-ray tube'
_exptl_absorpt_coefficient_mu 2.287
_exptl_absorpt_correction_T_max 1.00000
_exptl_absorpt_correction_T_min 0.69225
_exptl_absorpt_correction_type multi-scan
_exptl_absorpt_process_details
;
CrysAlisPro 1.171.38.41 (Rigaku Oxford Diffraction, 2015)
Empirical absorption correction using spherical harmonics,
implemented in SCALE3 ABSPACK scaling algorithm.
;
_exptl_crystal_colour colorless
_exptl_crystal_density_diffrn 1.935
_exptl_crystal_description plate
_exptl_crystal_F_000 2616
_exptl_crystal_size_max 0.320
_exptl_crystal_size_mid 0.320
_exptl_crystal_size_min 0.060
_refine_diff_density_max 0.761
_refine_diff_density_min -0.686
_refine_diff_density_rms 0.114
_refine_ls_extinction_method none
_refine_ls_goodness_of_fit_ref 1.058
_refine_ls_hydrogen_treatment constr
_refine_ls_matrix_type full
_refine_ls_number_parameters 532
_refine_ls_number_reflns 10710
_refine_ls_number_restraints 0
_refine_ls_restrained_S_all 1.058
_refine_ls_R_factor_all 0.0431
_refine_ls_R_factor_gt 0.0295
_refine_ls_shift/su_max 0.002
_refine_ls_shift/su_mean 0.000
_refine_ls_structure_factor_coef Fsqd
_refine_ls_weighting_details 'w=1/[\s^2^(Fo^2^)+(0.0257P)^2^+1.6793P] where P=(Fo^2^+2Fc^2^)/3'
_refine_ls_weighting_scheme calc
_refine_ls_wR_factor_gt 0.0628
_refine_ls_wR_factor_ref 0.0674
_reflns_Friedel_coverage 0.000
_reflns_number_gt 8788
_reflns_number_total 10710
_reflns_threshold_expression >2\s(I)
_cod_data_source_file c9dt04043a2.cif
_cod_data_source_block 3
_cod_depositor_comments 'Adding full bibliography for 7703041--7703051.cif.'
_cod_original_sg_symbol_H-M 'P 21/n'
_cod_database_code 7703043
_shelx_shelxl_version_number 2017/1
_shelx_space_group_comment
;
The symmetry employed for this shelxl refinement is uniquely defined
by the following loop, which should always be used as a source of
symmetry information in preference to the above space-group names.
They are only intended as comments.
;
_shelx_estimated_absorpt_t_min 0.528
_shelx_estimated_absorpt_t_max 0.875

loop_
_space_group_symop_operation_xyz
'x, y, z'
'-x+1/2, y+1/2, -z+1/2'
'-x, -y, -z'
'x-1/2, -y-1/2, z-1/2'

loop_
_atom_site_label
_atom_site_type_symbol
_atom_site_fract_x
_atom_site_fract_y
_atom_site_fract_z
_atom_site_U_iso_or_equiv
_atom_site_adp_type
_atom_site_occupancy
_atom_site_site_symmetry_order
_atom_site_calc_flag
_atom_site_refinement_flags_posn
_atom_site_refinement_flags_adp
C1 C 0.9395(3) -0.0195(2) 0.61115(14) 0.0266(7) Uani 1 1 d . .
H1A H 0.870258 -0.019850 0.611172 0.032 Uiso 1 1 calc R U
C2 C 1.0722(2) 0.0490(2) 0.57501(15) 0.0276(8) Uani 1 1 d . .
H2A H 1.079008 0.100135 0.549835 0.041 Uiso 1 1 calc R U
H2B H 1.118703 0.055997 0.615675 0.041 Uiso 1 1 calc R U
H2C H 1.088604 -0.005900 0.556569 0.041 Uiso 1 1 calc R U
C3 C 0.8973(3) 0.1111(2) 0.54691(15) 0.0322(8) Uani 1 1 d . .
H3A H 0.931863 0.152427 0.526150 0.048 Uiso 1 1 calc R U
H3B H 0.841692 0.081595 0.516975 0.048 Uiso 1 1 calc R U
H3C H 0.870012 0.144135 0.575789 0.048 Uiso 1 1 calc R U
C4 C 0.7063(2) 0.42747(19) 0.44822(13) 0.0179(6) Uani 1 1 d . .
C5 C 0.6601(2) 0.4071(2) 0.49331(13) 0.0211(7) Uani 1 1 d . .
H5A H 0.653988 0.346784 0.504359 0.025 Uiso 1 1 calc R U
C6 C 0.6230(3) 0.4747(2) 0.52215(14) 0.0267(7) Uani 1 1 d . .
H6A H 0.592126 0.460698 0.553377 0.032 Uiso 1 1 calc R U
C7 C 0.6305(3) 0.5626(2) 0.50578(14) 0.0268(8) Uani 1 1 d . .
H7A H 0.604198 0.608769 0.525394 0.032 Uiso 1 1 calc R U
C8 C 0.6763(3) 0.5830(2) 0.46103(15) 0.0280(8) Uani 1 1 d . .
H8A H 0.681517 0.643390 0.449767 0.034 Uiso 1 1 calc R U
C9 C 0.7148(3) 0.5156(2) 0.43231(15) 0.0256(7) Uani 1 1 d . .
H9A H 0.747009 0.529933 0.401743 0.031 Uiso 1 1 calc R U
C10 C 0.7617(2) 0.3855(2) 0.33330(13) 0.0196(7) Uani 1 1 d . .
C11 C 0.8506(3) 0.4163(2) 0.32382(14) 0.0229(7) Uani 1 1 d . .
H11A H 0.912919 0.409266 0.354343 0.027 Uiso 1 1 calc R U
C12 C 0.8486(3) 0.4579(2) 0.26905(15) 0.0292(8) Uani 1 1 d . .
H12A H 0.909803 0.478749 0.262079 0.035 Uiso 1 1 calc R U
C13 C 0.7578(3) 0.4688(2) 0.22496(15) 0.0303(8) Uani 1 1 d . .
H13A H 0.756714 0.497474 0.187829 0.036 Uiso 1 1 calc R U
C14 C 0.6689(3) 0.4382(3) 0.23470(15) 0.0331(9) Uani 1 1 d . .
H14A H 0.606389 0.446420 0.204543 0.040 Uiso 1 1 calc R U
C15 C 0.6709(3) 0.3954(2) 0.28871(14) 0.0310(8) Uani 1 1 d . .
H15A H 0.609973 0.372888 0.295085 0.037 Uiso 1 1 calc R U
C16 C 0.8943(2) 0.3146(2) 0.45324(13) 0.0207(7) Uani 1 1 d . .
C17 C 0.9503(2) 0.2488(2) 0.43534(14) 0.0223(7) Uani 1 1 d . .
H17A H 0.920259 0.213040 0.400898 0.027 Uiso 1 1 calc R U
C18 C 1.0503(3) 0.2351(2) 0.46762(15) 0.0294(8) Uani 1 1 d . .
H18A H 1.089305 0.190984 0.454511 0.035 Uiso 1 1 calc R U
C19 C 1.0937(3) 0.2849(2) 0.51869(17) 0.0364(9) Uani 1 1 d . .
H19A H 1.161606 0.273870 0.541630 0.044 Uiso 1 1 calc R U
C20 C 1.0376(3) 0.3507(3) 0.53611(18) 0.0440(10) Uani 1 1 d . .
H20A H 1.067801 0.385773 0.570891 0.053 Uiso 1 1 calc R U
C21 C 0.9378(3) 0.3667(2) 0.50373(15) 0.0330(9) Uani 1 1 d . .
H21A H 0.899901 0.412526 0.515928 0.040 Uiso 1 1 calc R U
C22 C 0.3937(2) 0.60843(18) 0.25488(13) 0.0175(6) Uani 1 1 d . .
H22A H 0.322622 0.598622 0.230832 0.021 Uiso 1 1 calc R U
H22B H 0.437806 0.588953 0.229619 0.021 Uiso 1 1 calc R U
C23 C 0.4146(3) 0.54917(19) 0.31013(13) 0.0215(7) Uani 1 1 d . .
H23A H 0.366095 0.562546 0.333915 0.026 Uiso 1 1 calc R U
H23B H 0.484085 0.559997 0.336278 0.026 Uiso 1 1 calc R U
C24 C 0.4037(2) 0.45231(19) 0.28948(14) 0.0209(7) Uani 1 1 d . .
H24A H 0.451505 0.440147 0.265033 0.025 Uiso 1 1 calc R U
H24B H 0.334082 0.442438 0.263224 0.025 Uiso 1 1 calc R U
C25 C 0.4245(3) 0.3875(2) 0.34267(14) 0.0266(8) Uani 1 1 d . .
H25A H 0.416563 0.326171 0.327285 0.040 Uiso 1 1 calc R U
H25B H 0.493778 0.396096 0.368359 0.040 Uiso 1 1 calc R U
H25C H 0.376365 0.398386 0.366550 0.040 Uiso 1 1 calc R U
C26 C 0.5192(2) 0.7291(2) 0.29873(13) 0.0181(6) Uani 1 1 d . .
H26A H 0.525723 0.794526 0.303708 0.022 Uiso 1 1 calc R U
H26B H 0.534773 0.702759 0.339871 0.022 Uiso 1 1 calc R U
C27 C 0.5982(2) 0.6976(2) 0.26923(15) 0.0275(8) Uani 1 1 d . .
H27A H 0.585824 0.724697 0.228460 0.033 Uiso 1 1 calc R U
H27B H 0.594200 0.632029 0.264383 0.033 Uiso 1 1 calc R U
C28 C 0.7021(3) 0.7236(3) 0.30781(16) 0.0333(8) Uani 1 1 d . .
H28A H 0.705532 0.789371 0.310835 0.040 Uiso 1 1 calc R U
H28B H 0.711062 0.699805 0.349242 0.040 Uiso 1 1 calc R U
C29 C 0.7885(3) 0.6916(3) 0.2851(2) 0.0486(11) Uani 1 1 d . .
H29A H 0.852756 0.711407 0.312793 0.073 Uiso 1 1 calc R U
H29B H 0.787464 0.626334 0.283035 0.073 Uiso 1 1 calc R U
H29C H 0.781922 0.716094 0.244544 0.073 Uiso 1 1 calc R U
C30 C 0.3779(2) 0.74989(19) 0.20301(12) 0.0178(6) Uani 1 1 d . .
H30A H 0.422279 0.725671 0.179298 0.021 Uiso 1 1 calc R U
H30B H 0.307680 0.731021 0.182507 0.021 Uiso 1 1 calc R U
C31 C 0.3825(2) 0.85048(19) 0.20119(13) 0.0205(7) Uani 1 1 d . .
H31A H 0.450765 0.871162 0.224168 0.025 Uiso 1 1 calc R U
H31B H 0.332351 0.876262 0.220305 0.025 Uiso 1 1 calc R U
C32 C 0.3594(2) 0.8815(2) 0.13523(13) 0.0215(7) Uani 1 1 d . .
H32A H 0.409796 0.854984 0.116595 0.026 Uiso 1 1 calc R U
H32B H 0.291641 0.859325 0.112580 0.026 Uiso 1 1 calc R U
C33 C 0.3616(3) 0.9822(2) 0.12900(14) 0.0286(8) Uani 1 1 d . .
H33A H 0.346422 0.998167 0.085974 0.043 Uiso 1 1 calc R U
H33B H 0.310842 1.008899 0.146495 0.043 Uiso 1 1 calc R U
H33C H 0.429057 1.004556 0.150513 0.043 Uiso 1 1 calc R U
C34 C 0.3477(2) 0.7437(2) 0.30668(13) 0.0191(7) Uani 1 1 d . .
H34A H 0.358972 0.808861 0.311076 0.023 Uiso 1 1 calc R U
H34B H 0.373957 0.716898 0.347441 0.023 Uiso 1 1 calc R U
C35 C 0.2344(2) 0.7270(2) 0.28520(14) 0.0230(7) Uani 1 1 d . .
H35A H 0.221582 0.662198 0.279867 0.028 Uiso 1 1 calc R U
H35B H 0.206042 0.756266 0.245419 0.028 Uiso 1 1 calc R U
C36 C 0.1820(3) 0.7632(3) 0.33077(15) 0.0325(8) Uani 1 1 d . .
H36A H 0.212648 0.735739 0.370890 0.039 Uiso 1 1 calc R U
H36B H 0.193104 0.828380 0.334909 0.039 Uiso 1 1 calc R U
C37 C 0.0687(3) 0.7444(3) 0.31176(16) 0.0344(9) Uani 1 1 d . .
H37A H 0.037933 0.768747 0.342220 0.052 Uiso 1 1 calc R U
H37B H 0.037798 0.772547 0.272427 0.052 Uiso 1 1 calc R U
H37C H 0.057337 0.679934 0.308398 0.052 Uiso 1 1 calc R U
N1 N 0.40912(18) 0.70797(15) 0.26622(10) 0.0156(5) Uani 1 1 d . .
N2 N 0.9692(2) 0.04421(17) 0.57937(12) 0.0231(6) Uani 1 1 d . .
O1 O 0.50562(16) 0.13187(13) 0.33066(9) 0.0190(5) Uani 1 1 d . .
O2 O 0.69615(16) 0.04774(13) 0.41315(9) 0.0182(4) Uani 1 1 d . .
O3 O 0.66413(15) 0.15744(12) 0.51836(9) 0.0163(4) Uani 1 1 d . .
O4 O 0.70384(16) -0.13316(13) 0.41877(9) 0.0196(5) Uani 1 1 d . .
O5 O 0.66747(14) -0.03164(12) 0.51631(8) 0.0127(4) Uani 1 1 d . .
O6 O 0.52480(15) -0.04866(12) 0.35280(8) 0.0154(4) Uani 1 1 d . .
O7 O 0.50489(14) 0.04368(12) 0.44838(8) 0.0118(4) Uani 1 1 d . .
O8 O 0.64609(15) 0.05990(12) 0.61644(8) 0.0152(4) Uani 1 1 d . .
O9 O 0.47387(14) 0.13417(12) 0.53919(8) 0.0122(4) Uani 1 1 d . .
O10 O 0.29776(15) 0.22233(13) 0.46495(9) 0.0192(5) Uani 1 1 d . .
O11 O 0.33792(15) 0.11562(13) 0.37419(8) 0.0162(4) Uani 1 1 d . .
O12 O 0.35061(16) 0.02476(13) 0.27015(9) 0.0207(5) Uani 1 1 d . .
O13 O 0.47969(16) 0.23765(13) 0.44004(8) 0.0183(4) Uani 1 1 d . .
O14 O 0.99447(19) -0.07788(16) 0.64044(10) 0.0327(6) Uani 1 1 d . .
As1 As 0.75324(2) 0.32931(2) 0.40799(2) 0.01670(7) Uani 1 1 d . .
Mo1 Mo 0.42715(2) 0.04659(2) 0.34024(2) 0.01345(6) Uani 1 1 d . .
Mo2 Mo 0.39513(2) 0.16161(2) 0.45335(2) 0.01210(6) Uani 1 1 d . .
Mo3 Mo 0.59807(2) 0.07181(2) 0.53777(2) 0.01057(6) Uani 1 1 d . .
Mo4 Mo 0.63103(2) -0.04480(2) 0.42591(2) 0.01234(6) Uani 1 1 d . .
Ag1 Ag 0.63900(2) 0.20038(2) 0.40004(2) 0.02545(7) Uani 1 1 d . .

loop_
_atom_site_aniso_label
_atom_site_aniso_U_11
_atom_site_aniso_U_22
_atom_site_aniso_U_33
_atom_site_aniso_U_23
_atom_site_aniso_U_13
_atom_site_aniso_U_12
C1 0.0225(18) 0.0361(19) 0.0222(16) 0.0016(16) 0.0079(14) -0.0065(16)
C2 0.0186(18) 0.041(2) 0.0252(17) 0.0089(16) 0.0092(14) 0.0043(15)
C3 0.0221(19) 0.040(2) 0.0326(18) 0.0128(17) 0.0039(15) 0.0082(16)
C4 0.0145(16) 0.0177(15) 0.0209(15) -0.0020(13) 0.0040(12) -0.0014(13)
C5 0.0204(17) 0.0200(16) 0.0216(15) 0.0012(14) 0.0037(13) -0.0025(14)
C6 0.0283(19) 0.0320(19) 0.0208(16) -0.0031(15) 0.0086(14) -0.0004(16)
C7 0.0250(19) 0.0268(18) 0.0272(17) -0.0108(15) 0.0048(14) 0.0019(15)
C8 0.029(2) 0.0201(16) 0.0337(18) -0.0025(15) 0.0072(15) -0.0019(15)
C9 0.0267(19) 0.0221(16) 0.0301(18) -0.0015(15) 0.0116(14) -0.0041(15)
C10 0.0187(17) 0.0193(15) 0.0213(15) 0.0015(13) 0.0061(12) 0.0011(13)
C11 0.0229(18) 0.0234(16) 0.0216(15) 0.0071(14) 0.0050(13) 0.0027(14)
C12 0.0266(19) 0.0303(18) 0.0335(19) 0.0055(16) 0.0129(15) 0.0005(16)
C13 0.039(2) 0.0322(19) 0.0220(17) 0.0072(15) 0.0116(15) 0.0089(17)
C14 0.0228(19) 0.053(2) 0.0215(16) 0.0069(17) 0.0023(14) 0.0079(17)
C15 0.0159(17) 0.049(2) 0.0270(17) 0.0065(17) 0.0039(14) -0.0034(16)
C16 0.0171(16) 0.0225(16) 0.0213(15) 0.0033(14) 0.0031(13) -0.0018(13)
C17 0.0260(18) 0.0201(16) 0.0222(15) 0.0038(14) 0.0087(13) 0.0007(14)
C18 0.0228(19) 0.0303(18) 0.0367(19) 0.0109(16) 0.0110(15) 0.0051(15)
C19 0.0184(18) 0.041(2) 0.043(2) 0.0086(19) -0.0031(16) 0.0010(17)
C20 0.031(2) 0.048(2) 0.042(2) -0.014(2) -0.0093(18) -0.0008(19)
C21 0.0244(19) 0.033(2) 0.0359(19) -0.0105(17) -0.0013(15) 0.0014(16)
C22 0.0192(16) 0.0134(14) 0.0184(14) -0.0044(13) 0.0024(12) -0.0033(12)
C23 0.0247(18) 0.0190(15) 0.0190(15) 0.0006(13) 0.0032(13) 0.0005(14)
C24 0.0215(17) 0.0169(15) 0.0223(15) 0.0026(13) 0.0028(13) 0.0023(13)
C25 0.030(2) 0.0234(17) 0.0235(16) 0.0062(14) 0.0029(14) 0.0004(15)
C26 0.0152(16) 0.0172(15) 0.0186(14) -0.0020(13) -0.0007(12) -0.0023(12)
C27 0.0166(17) 0.0287(18) 0.0356(19) -0.0119(16) 0.0045(14) -0.0021(14)
C28 0.0219(19) 0.038(2) 0.037(2) -0.0053(17) 0.0034(15) -0.0021(16)
C29 0.021(2) 0.042(2) 0.081(3) -0.012(2) 0.011(2) -0.0017(18)
C30 0.0189(16) 0.0200(15) 0.0127(13) -0.0029(13) 0.0013(12) 0.0016(13)
C31 0.0249(18) 0.0172(15) 0.0173(15) 0.0003(13) 0.0023(13) 0.0020(13)
C32 0.0223(17) 0.0228(16) 0.0178(15) -0.0003(13) 0.0030(13) -0.0007(14)
C33 0.036(2) 0.0266(17) 0.0217(16) 0.0079(15) 0.0050(15) 0.0051(16)
C34 0.0209(17) 0.0170(15) 0.0182(14) -0.0036(13) 0.0037(12) 0.0004(13)
C35 0.0198(17) 0.0266(17) 0.0216(15) -0.0045(14) 0.0041(13) 0.0003(14)
C36 0.0232(19) 0.044(2) 0.0323(18) -0.0126(17) 0.0115(15) -0.0078(17)
C37 0.025(2) 0.045(2) 0.0337(19) -0.0101(18) 0.0090(15) -0.0054(17)
N1 0.0155(13) 0.0142(12) 0.0156(12) -0.0042(10) 0.0019(10) -0.0008(10)
N2 0.0145(14) 0.0303(15) 0.0242(13) 0.0061(12) 0.0050(11) 0.0027(12)
O1 0.0229(12) 0.0173(10) 0.0162(10) 0.0014(9) 0.0047(9) -0.0007(9)
O2 0.0156(11) 0.0196(11) 0.0215(11) 0.0004(9) 0.0086(9) 0.0000(9)
O3 0.0133(11) 0.0143(10) 0.0203(10) 0.0002(9) 0.0030(8) -0.0006(8)
O4 0.0191(12) 0.0207(11) 0.0213(11) -0.0012(9) 0.0093(9) 0.0037(9)
O5 0.0093(10) 0.0141(10) 0.0146(9) -0.0005(8) 0.0030(8) 0.0015(8)
O6 0.0177(11) 0.0166(10) 0.0121(9) -0.0009(8) 0.0044(8) 0.0022(9)
O7 0.0105(10) 0.0113(9) 0.0123(9) -0.0005(8) 0.0013(8) 0.0011(8)
O8 0.0130(11) 0.0149(10) 0.0162(10) -0.0015(8) 0.0013(8) 0.0008(8)
O9 0.0122(10) 0.0113(9) 0.0120(9) -0.0016(8) 0.0016(8) 0.0008(8)
O10 0.0184(12) 0.0174(10) 0.0207(10) 0.0006(9) 0.0035(9) 0.0060(9)
O11 0.0150(11) 0.0154(10) 0.0152(9) -0.0006(9) -0.0006(8) 0.0041(9)
O12 0.0256(12) 0.0180(10) 0.0147(10) -0.0006(9) -0.0008(9) 0.0016(10)
O13 0.0233(12) 0.0135(10) 0.0170(10) 0.0035(9) 0.0037(9) 0.0002(9)
O14 0.0386(15) 0.0328(13) 0.0261(12) 0.0067(11) 0.0081(11) -0.0001(12)
As1 0.01614(17) 0.01619(15) 0.01745(15) 0.00046(13) 0.00408(12) -0.00144(13)
Mo1 0.01578(14) 0.01234(12) 0.01058(11) -0.00026(10) 0.00083(10) 0.00142(10)
Mo2 0.01302(13) 0.00935(12) 0.01267(12) -0.00001(10) 0.00142(9) 0.00241(10)
Mo3 0.00907(12) 0.00941(11) 0.01210(11) -0.00149(10) 0.00103(9) -0.00034(9)
Mo4 0.01128(13) 0.01311(12) 0.01314(12) -0.00056(10) 0.00422(9) 0.00182(10)
Ag1 0.02755(15) 0.01838(12) 0.02984(13) 0.00023(11) 0.00688(11) -0.00755(11)

loop_
_atom_type_symbol
_atom_type_description
_atom_type_scat_dispersion_real
_atom_type_scat_dispersion_imag
_atom_type_scat_source
C C 0.0033 0.0016 'International Tables Vol C Tables 4.2.6.8 and 6.1.1.4'
H H 0.0000 0.0000 'International Tables Vol C Tables 4.2.6.8 and 6.1.1.4'
N N 0.0061 0.0033 'International Tables Vol C Tables 4.2.6.8 and 6.1.1.4'
O O 0.0106 0.0060 'International Tables Vol C Tables 4.2.6.8 and 6.1.1.4'
As As 0.0499 2.0058 'International Tables Vol C Tables 4.2.6.8 and 6.1.1.4'
Mo Mo -1.6832 0.6857 'International Tables Vol C Tables 4.2.6.8 and 6.1.1.4'
Ag Ag -0.8971 1.1015 'International Tables Vol C Tables 4.2.6.8 and 6.1.1.4'

loop_
_geom_angle_atom_site_label_1
_geom_angle_atom_site_label_2
_geom_angle_atom_site_label_3
_geom_angle
_geom_angle_site_symmetry_1
_geom_angle_site_symmetry_3
O14 C1 N2 125.2(3) . .
O14 C1 H1A 117.4 . .
N2 C1 H1A 117.4 . .
N2 C2 H2A 109.5 . .
N2 C2 H2B 109.5 . .
H2A C2 H2B 109.5 . .
N2 C2 H2C 109.5 . .
H2A C2 H2C 109.5 . .
H2B C2 H2C 109.5 . .
N2 C3 H3A 109.5 . .
N2 C3 H3B 109.5 . .
H3A C3 H3B 109.5 . .
N2 C3 H3C 109.5 . .
H3A C3 H3C 109.5 . .
H3B C3 H3C 109.5 . .
C9 C4 C5 119.7(3) . .
C9 C4 As1 122.5(2) . .
C5 C4 As1 117.8(2) . .
C6 C5 C4 119.9(3) . .
C6 C5 H5A 120.0 . .
C4 C5 H5A 120.0 . .
C5 C6 C7 120.3(3) . .
C5 C6 H6A 119.8 . .
C7 C6 H6A 119.8 . .
C8 C7 C6 119.9(3) . .
C8 C7 H7A 120.1 . .
C6 C7 H7A 120.1 . .
C7 C8 C9 120.1(3) . .
C7 C8 H8A 119.9 . .
C9 C8 H8A 119.9 . .
C4 C9 C8 120.0(3) . .
C4 C9 H9A 120.0 . .
C8 C9 H9A 120.0 . .
C11 C10 C15 120.2(3) . .
C11 C10 As1 123.7(2) . .
C15 C10 As1 116.0(2) . .
C10 C11 C12 119.5(3) . .
C10 C11 H11A 120.2 . .
C12 C11 H11A 120.2 . .
C13 C12 C11 120.2(3) . .
C13 C12 H12A 119.9 . .
C11 C12 H12A 119.9 . .
C14 C13 C12 120.2(3) . .
C14 C13 H13A 119.9 . .
C12 C13 H13A 119.9 . .
C13 C14 C15 119.8(3) . .
C13 C14 H14A 120.1 . .
C15 C14 H14A 120.1 . .
C10 C15 C14 120.1(3) . .
C10 C15 H15A 119.9 . .
C14 C15 H15A 119.9 . .
C17 C16 C21 120.2(3) . .
C17 C16 As1 118.5(2) . .
C21 C16 As1 121.3(3) . .
C16 C17 C18 119.9(3) . .
C16 C17 H17A 120.0 . .
C18 C17 H17A 120.0 . .
C19 C18 C17 120.5(3) . .
C19 C18 H18A 119.8 . .
C17 C18 H18A 119.8 . .
C20 C19 C18 119.3(3) . .
C20 C19 H19A 120.3 . .
C18 C19 H19A 120.3 . .
C19 C20 C21 121.1(3) . .
C19 C20 H20A 119.4 . .
C21 C20 H20A 119.4 . .
C20 C21 C16 119.0(3) . .
C20 C21 H21A 120.5 . .
C16 C21 H21A 120.5 . .
C23 C22 N1 116.7(2) . .
C23 C22 H22A 108.1 . .
N1 C22 H22A 108.1 . .
C23 C22 H22B 108.1 . .
N1 C22 H22B 108.1 . .
H22A C22 H22B 107.3 . .
C22 C23 C24 108.8(2) . .
C22 C23 H23A 109.9 . .
C24 C23 H23A 109.9 . .
C22 C23 H23B 109.9 . .
C24 C23 H23B 109.9 . .
H23A C23 H23B 108.3 . .
C23 C24 C25 112.3(3) . .
C23 C24 H24A 109.1 . .
C25 C24 H24A 109.1 . .
C23 C24 H24B 109.1 . .
C25 C24 H24B 109.1 . .
H24A C24 H24B 107.9 . .
C24 C25 H25A 109.5 . .
C24 C25 H25B 109.5 . .
H25A C25 H25B 109.5 . .
C24 C25 H25C 109.5 . .
H25A C25 H25C 109.5 . .
H25B C25 H25C 109.5 . .
C27 C26 N1 117.1(2) . .
C27 C26 H26A 108.0 . .
N1 C26 H26A 108.0 . .
C27 C26 H26B 108.0 . .
N1 C26 H26B 108.0 . .
H26A C26 H26B 107.3 . .
C26 C27 C28 109.8(3) . .
C26 C27 H27A 109.7 . .
C28 C27 H27A 109.7 . .
C26 C27 H27B 109.7 . .
C28 C27 H27B 109.7 . .
H27A C27 H27B 108.2 . .
C29 C28 C27 115.1(3) . .
C29 C28 H28A 108.5 . .
C27 C28 H28A 108.5 . .
C29 C28 H28B 108.5 . .
C27 C28 H28B 108.5 . .
H28A C28 H28B 107.5 . .
C28 C29 H29A 109.5 . .
C28 C29 H29B 109.5 . .
H29A C29 H29B 109.5 . .
C28 C29 H29C 109.5 . .
H29A C29 H29C 109.5 . .
H29B C29 H29C 109.5 . .
C31 C30 N1 115.7(2) . .
C31 C30 H30A 108.4 . .
N1 C30 H30A 108.4 . .
C31 C30 H30B 108.4 . .
N1 C30 H30B 108.4 . .
H30A C30 H30B 107.4 . .
C30 C31 C32 109.4(2) . .
C30 C31 H31A 109.8 . .
C32 C31 H31A 109.8 . .
C30 C31 H31B 109.8 . .
C32 C31 H31B 109.8 . .
H31A C31 H31B 108.2 . .
C33 C32 C31 113.0(2) . .
C33 C32 H32A 109.0 . .
C31 C32 H32A 109.0 . .
C33 C32 H32B 109.0 . .
C31 C32 H32B 109.0 . .
H32A C32 H32B 107.8 . .
C32 C33 H33A 109.5 . .
C32 C33 H33B 109.5 . .
H33A C33 H33B 109.5 . .
C32 C33 H33C 109.5 . .
H33A C33 H33C 109.5 . .
H33B C33 H33C 109.5 . .
N1 C34 C35 115.9(2) . .
N1 C34 H34A 108.3 . .
C35 C34 H34A 108.3 . .
N1 C34 H34B 108.3 . .
C35 C34 H34B 108.3 . .
H34A C34 H34B 107.4 . .
C34 C35 C36 110.7(2) . .
C34 C35 H35A 109.5 . .
C36 C35 H35A 109.5 . .
C34 C35 H35B 109.5 . .
C36 C35 H35B 109.5 . .
H35A C35 H35B 108.1 . .
C37 C36 C35 112.1(3) . .
C37 C36 H36A 109.2 . .
C35 C36 H36A 109.2 . .
C37 C36 H36B 109.2 . .
C35 C36 H36B 109.2 . .
H36A C36 H36B 107.9 . .
C36 C37 H37A 109.5 . .
C36 C37 H37B 109.5 . .
H37A C37 H37B 109.5 . .
C36 C37 H37C 109.5 . .
H37A C37 H37C 109.5 . .
H37B C37 H37C 109.5 . .
C34 N1 C22 112.2(2) . .
C34 N1 C26 105.7(2) . .
C22 N1 C26 111.2(2) . .
C34 N1 C30 112.1(2) . .
C22 N1 C30 104.6(2) . .
C26 N1 C30 111.1(2) . .
C1 N2 C2 121.7(3) . .
C1 N2 C3 120.5(3) . .
C2 N2 C3 117.8(3) . .
Mo1 O1 Ag1 130.29(10) . .
Mo4 O2 Ag1 128.43(11) . .
Mo3 O5 Mo4 109.78(9) . .
Mo3 O5 Mo2 110.32(9) . 3_656
Mo4 O5 Mo2 102.71(8) . 3_656
Mo4 O6 Mo1 116.34(9) . .
Mo3 O7 Mo3 104.09(7) . 3_656
Mo3 O7 Mo2 91.56(6) . .
Mo3 O7 Mo2 97.70(7) 3_656 .
Mo3 O7 Mo4 92.25(7) . .
Mo3 O7 Mo4 96.97(7) 3_656 .
Mo2 O7 Mo4 163.45(9) . .
Mo3 O7 Mo1 163.60(9) . .
Mo3 O7 Mo1 92.31(6) 3_656 .
Mo2 O7 Mo1 85.87(6) . .
Mo4 O7 Mo1 85.94(6) . .
Mo3 O8 Mo1 115.99(9) . 3_656
Mo3 O9 Mo2 108.58(9) . .
Mo3 O9 Mo4 111.34(8) . 3_656
Mo2 O9 Mo4 104.12(8) . 3_656
Mo2 O11 Mo1 116.15(10) . .
C4 As1 C16 104.16(13) . .
C4 As1 C10 101.38(12) . .
C16 As1 C10 103.22(13) . .
C4 As1 Ag1 110.10(9) . .
C16 As1 Ag1 118.09(9) . .
C10 As1 Ag1 117.83(9) . .
O12 Mo1 O1 105.60(10) . .
O12 Mo1 O11 100.98(9) . .
O1 Mo1 O11 98.11(9) . .
O12 Mo1 O6 102.89(9) . .
O1 Mo1 O6 97.86(9) . .
O11 Mo1 O6 146.41(8) . .
O12 Mo1 O8 92.61(9) . 3_656
O1 Mo1 O8 161.79(8) . 3_656
O11 Mo1 O8 78.08(8) . 3_656
O6 Mo1 O8 77.55(8) . 3_656
O12 Mo1 O7 162.72(9) . .
O1 Mo1 O7 91.67(8) . .
O11 Mo1 O7 75.23(7) . .
O6 Mo1 O7 74.94(7) . .
O8 Mo1 O7 70.13(7) 3_656 .
O10 Mo2 O13 105.73(10) . .
O10 Mo2 O11 102.03(9) . .
O13 Mo2 O11 101.19(9) . .
O10 Mo2 O9 101.02(8) . .
O13 Mo2 O9 95.90(8) . .
O11 Mo2 O9 146.23(8) . .
O10 Mo2 O5 91.84(8) . 3_656
O13 Mo2 O5 160.11(8) . 3_656
O11 Mo2 O5 83.73(7) . 3_656
O9 Mo2 O5 71.17(7) . 3_656
O10 Mo2 O7 162.88(8) . .
O13 Mo2 O7 91.06(8) . .
O11 Mo2 O7 77.39(7) . .
O9 Mo2 O7 73.36(7) . .
O5 Mo2 O7 71.04(7) 3_656 .
O10 Mo2 Mo3 135.97(7) . .
O13 Mo2 Mo3 82.51(7) . .
O11 Mo2 Mo3 119.00(6) . .
O9 Mo2 Mo3 35.11(5) . .
O5 Mo2 Mo3 78.32(5) 3_656 .
O7 Mo2 Mo3 41.63(4) . .
O3 Mo3 O8 105.66(9) . .
O3 Mo3 O9 99.94(9) . .
O8 Mo3 O9 96.60(8) . .
O3 Mo3 O5 101.69(9) . .
O8 Mo3 O5 96.13(8) . .
O9 Mo3 O5 150.84(8) . .
O3 Mo3 O7 96.88(8) . .
O8 Mo3 O7 157.47(8) . .
O9 Mo3 O7 79.39(7) . .
O5 Mo3 O7 78.83(7) . .
O3 Mo3 O7 172.69(8) . 3_656
O8 Mo3 O7 81.56(8) . 3_656
O9 Mo3 O7 77.76(7) . 3_656
O5 Mo3 O7 78.32(7) . 3_656
O7 Mo3 O7 75.91(7) . 3_656
O3 Mo3 Mo2 87.80(6) . .
O8 Mo3 Mo2 132.90(7) . .
O9 Mo3 Mo2 36.31(5) . .
O5 Mo3 Mo2 125.63(5) . .
O7 Mo3 Mo2 46.81(5) . .
O7 Mo3 Mo2 86.33(4) 3_656 .
O4 Mo4 O2 105.52(10) . .
O4 Mo4 O6 102.77(9) . .
O2 Mo4 O6 100.57(9) . .
O4 Mo4 O5 101.01(9) . .
O2 Mo4 O5 95.90(9) . .
O6 Mo4 O5 146.11(8) . .
O4 Mo4 O9 91.13(8) . 3_656
O2 Mo4 O9 161.36(8) . 3_656
O6 Mo4 O9 83.42(8) . 3_656
O5 Mo4 O9 72.28(7) . 3_656
O4 Mo4 O7 162.38(8) . .
O2 Mo4 O7 91.69(8) . .
O6 Mo4 O7 77.13(7) . .
O5 Mo4 O7 72.95(7) . .
O9 Mo4 O7 71.30(7) 3_656 .
O1 Ag1 O2 80.34(7) . .
O1 Ag1 As1 140.14(5) . .
O2 Ag1 As1 123.88(5) . .

loop_
_geom_bond_atom_site_label_1
_geom_bond_atom_site_label_2
_geom_bond_distance
_geom_bond_site_symmetry_2
C1 O14 1.228(4) .
C1 N2 1.332(4) .
C1 H1A 0.9500 .
C2 N2 1.446(4) .
C2 H2A 0.9800 .
C2 H2B 0.9800 .
C2 H2C 0.9800 .
C3 N2 1.459(4) .
C3 H3A 0.9800 .
C3 H3B 0.9800 .
C3 H3C 0.9800 .
C4 C9 1.385(4) .
C4 C5 1.387(4) .
C4 As1 1.939(3) .
C5 C6 1.382(4) .
C5 H5A 0.9500 .
C6 C7 1.382(5) .
C6 H6A 0.9500 .
C7 C8 1.376(5) .
C7 H7A 0.9500 .
C8 C9 1.388(4) .
C8 H8A 0.9500 .
C9 H9A 0.9500 .
C10 C11 1.377(4) .
C10 C15 1.384(4) .
C10 As1 1.940(3) .
C11 C12 1.395(4) .
C11 H11A 0.9500 .
C12 C13 1.381(5) .
C12 H12A 0.9500 .
C13 C14 1.378(5) .
C13 H13A 0.9500 .
C14 C15 1.388(5) .
C14 H14A 0.9500 .
C15 H15A 0.9500 .
C16 C17 1.382(4) .
C16 C21 1.388(4) .
C16 As1 1.940(3) .
C17 C18 1.383(4) .
C17 H17A 0.9500 .
C18 C19 1.378(5) .
C18 H18A 0.9500 .
C19 C20 1.377(5) .
C19 H19A 0.9500 .
C20 C21 1.387(5) .
C20 H20A 0.9500 .
C21 H21A 0.9500 .
C22 C23 1.509(4) .
C22 N1 1.521(3) .
C22 H22A 0.9900 .
C22 H22B 0.9900 .
C23 C24 1.523(4) .
C23 H23A 0.9900 .
C23 H23B 0.9900 .
C24 C25 1.524(4) .
C24 H24A 0.9900 .
C24 H24B 0.9900 .
C25 H25A 0.9800 .
C25 H25B 0.9800 .
C25 H25C 0.9800 .
C26 C27 1.503(4) .
C26 N1 1.522(4) .
C26 H26A 0.9900 .
C26 H26B 0.9900 .
C27 C28 1.508(4) .
C27 H27A 0.9900 .
C27 H27B 0.9900 .
C28 C29 1.499(5) .
C28 H28A 0.9900 .
C28 H28B 0.9900 .
C29 H29A 0.9800 .
C29 H29B 0.9800 .
C29 H29C 0.9800 .
C30 C31 1.512(4) .
C30 N1 1.529(3) .
C30 H30A 0.9900 .
C30 H30B 0.9900 .
C31 C32 1.530(4) .
C31 H31A 0.9900 .
C31 H31B 0.9900 .
C32 C33 1.519(4) .
C32 H32A 0.9900 .
C32 H32B 0.9900 .
C33 H33A 0.9800 .
C33 H33B 0.9800 .
C33 H33C 0.9800 .
C34 N1 1.513(4) .
C34 C35 1.516(4) .
C34 H34A 0.9900 .
C34 H34B 0.9900 .
C35 C36 1.522(4) .
C35 H35A 0.9900 .
C35 H35B 0.9900 .
C36 C37 1.521(5) .
C36 H36A 0.9900 .
C36 H36B 0.9900 .
C37 H37A 0.9800 .
C37 H37B 0.9800 .
C37 H37C 0.9800 .
O1 Mo1 1.725(2) .
O1 Ag1 2.310(2) .
O2 Mo4 1.719(2) .
O2 Ag1 2.413(2) .
O3 Mo3 1.7004(19) .
O4 Mo4 1.695(2) .
O5 Mo3 1.9533(18) .
O5 Mo4 2.0033(18) .
O5 Mo2 2.3135(19) 3_656
O6 Mo4 1.8956(19) .
O6 Mo1 1.9257(19) .
O7 Mo3 2.1379(17) .
O7 Mo3 2.3118(19) 3_656
O7 Mo2 2.3465(18) .
O7 Mo4 2.3479(19) .
O7 Mo1 2.4148(17) .
O8 Mo3 1.7508(18) .
O8 Mo1 2.258(2) 3_656
O9 Mo3 1.9520(19) .
O9 Mo2 2.0099(18) .
O9 Mo4 2.2677(19) 3_656
O10 Mo2 1.697(2) .
O11 Mo2 1.8979(18) .
O11 Mo1 1.924(2) .
O12 Mo1 1.6922(19) .
O13 Mo2 1.713(2) .
As1 Ag1 2.4647(4) .
Mo2 Mo3 3.2171(3) .
